data_7027217
loop_
_publ_author_name
'Distler, Anne'
'Lohse, Douglas L.'
'Sevov, Slavi C.'

_publ_section_title
;
 Chains, planes, and tunnels of metal diphosphonates: synthesis,
 structure, and characterization of Na3Co(O3PCH2PO3)(OH),
 Na3Mg(O3PCH2PO3)F&#x00B7;H2O, Na2Co(O3PCH2PO3)&#x00B7;H2O,
 NaCo2(O3PCH2CH2CH2PO3)(OH), and Co2(O3PCH2PO3)(H2O)
;
_journal_issue 11
_journal_name_full 'Journal of the Chemical Society, Dalton Transactions'
_journal_page_first 1805
_journal_paper_doi 10.1039/a809671f
_journal_year 1999
_chemical_formula_sum 'C H4 F Mg Na3 O7 P2'
_chemical_formula_weight 302.26
_chemical_name_common 'sodium-magnesium methylene diphosphonate'
_chemical_name_systematic
;
Na3Mg(O3PCH2PO3)(F)*2H2O
;
_space_group_IT_number 11
_symmetry_cell_setting monoclinic
_symmetry_space_group_name_Hall '-P 2yb'
_symmetry_space_group_name_H-M 'P 1 21/m 1'
_atom_sites_solution_hydrogens geom
_atom_sites_solution_primary direct
_atom_sites_solution_secondary difmap
_audit_creation_method SHELXL
_cell_angle_alpha 90.00
_cell_angle_beta 118.730(10)
_cell_angle_gamma 90.00
_cell_formula_units_Z 2
_cell_length_a 7.996(2)
_cell_length_b 7.1516(7)
_cell_length_c 8.100(2)
_cell_measurement_reflns_used 25
_cell_measurement_temperature 293(2)
_cell_measurement_theta_max 12
_cell_measurement_theta_min 8
_cell_volume 406.17(15)
_computing_cell_refinement CAD4_(Enraf-Nonius,_1977)
_computing_data_collection CAD4_(Enraf-Nonius,_1977)
_computing_data_reduction SDP_Package_(Enraf-Nonius,_1985)
_computing_molecular_graphics SHELXTL-V5.0
_computing_publication_material SHELXTL-V5.0
_computing_structure_refinement 'SHELXL-93 (Sheldrick, 1993)'
_computing_structure_solution 'SHELXS-86 (Sheldrick, 1990)'
_diffrn_ambient_temperature 293(2)
_diffrn_measurement_device 'Enraf-Nonius CAD4'
_diffrn_measurement_method omega-2theta
_diffrn_radiation_monochromator graphite
_diffrn_radiation_source 'fine-focus sealed tube'
_diffrn_radiation_type MoK\a
_diffrn_radiation_wavelength 0.71073
_diffrn_reflns_av_R_equivalents 0.0000
_diffrn_reflns_av_sigmaI/netI 0.0611
_diffrn_reflns_limit_h_max 8
_diffrn_reflns_limit_h_min -9
_diffrn_reflns_limit_k_max 8
_diffrn_reflns_limit_k_min 0
_diffrn_reflns_limit_l_max 9
_diffrn_reflns_limit_l_min 0
_diffrn_reflns_number 778
_diffrn_reflns_theta_max 24.92
_diffrn_reflns_theta_min 2.87
_diffrn_standards_decay_% 0
_diffrn_standards_interval_time '2 hours'
_diffrn_standards_number 3
_exptl_absorpt_coefficient_mu 0.801
_exptl_absorpt_correction_T_max 1.0000
_exptl_absorpt_correction_T_min 0.8633
_exptl_absorpt_correction_type Xabs
_exptl_crystal_colour 'colorless, transparent'
_exptl_crystal_density_diffrn 2.471
_exptl_crystal_description bar
_exptl_crystal_F_000 300
_exptl_crystal_size_max 0.16
_exptl_crystal_size_mid 0.03
_exptl_crystal_size_min 0.03
_refine_diff_density_max 0.394
_refine_diff_density_min -0.429
_refine_diff_density_rms 0.102
_refine_ls_extinction_method none
_refine_ls_goodness_of_fit_all 1.014
_refine_ls_goodness_of_fit_obs 1.081
_refine_ls_hydrogen_treatment refall
_refine_ls_matrix_type full
_refine_ls_number_parameters 90
_refine_ls_number_reflns 778
_refine_ls_number_restraints 0
_refine_ls_restrained_S_all 1.014
_refine_ls_restrained_S_obs 1.081
_refine_ls_R_factor_all 0.0634
_refine_ls_R_factor_obs 0.0402
_refine_ls_shift/esd_max 0.000
_refine_ls_shift/esd_mean 0.000
_refine_ls_structure_factor_coef Fsqd
_refine_ls_weighting_details 'w=1/[\s^2^(Fo^2^)+(0.0429P)^2^+0.0000P] where P=(Fo^2^+2Fc^2^)/3'
_refine_ls_weighting_scheme calc
_refine_ls_wR_factor_all 0.0998
_refine_ls_wR_factor_obs 0.0886
_reflns_number_observed 566
_reflns_number_total 778
_reflns_observed_criterion >2sigma(I)
_cod_data_source_file 809671fsup1.cif
_cod_data_source_block 2
_cod_depositor_comments
;
The following automatic conversions were performed:

'_refine_ls_weighting_scheme' value 'calc
w=1/[\s^2^(Fo^2^)+(0.0429P)^2^+0.0000P] where P=(Fo^2^+2Fc^2^)/3' was
changed to 'calc'. New tag '_refine_ls_weighting_details' was
created. The value of the new tag was set to
'w=1/[\s^2^(Fo^2^)+(0.0429P)^2^+0.0000P] where P=(Fo^2^+2Fc^2^)/3'.

Automatic conversion script
Id: cif_fix_values 3143 2015-03-26 13:38:13Z robertas 
;
_cod_original_sg_symbol_H-M P2(1)/m
_cod_database_code 7027217

loop_
_symmetry_equiv_pos_as_xyz
'x, y, z'
'-x, y+1/2, -z'
'-x, -y, -z'
'x, -y-1/2, z'

loop_
_atom_site_aniso_label
_atom_site_aniso_U_11
_atom_site_aniso_U_22
_atom_site_aniso_U_33
_atom_site_aniso_U_23
_atom_site_aniso_U_13
_atom_site_aniso_U_12
Mg 0.0117(9) 0.0063(10) 0.0115(9) 0.0008(8) 0.0046(8) 0.0005(8)
P1 0.0086(7) 0.0100(8) 0.0093(8) 0.000 0.0039(6) 0.000
P2 0.0103(7) 0.0084(8) 0.0096(8) 0.000 0.0056(6) 0.000
Na1 0.0128(12) 0.0199(14) 0.0160(13) 0.000 0.0060(11) 0.000
Na2 0.0214(9) 0.0218(10) 0.0173(9) 0.0011(8) 0.0107(7) 0.0025(8)
O1 0.016(2) 0.019(2) 0.012(2) 0.000 0.009(2) 0.000
F 0.013(2) 0.009(2) 0.018(2) 0.000 0.0068(15) 0.000
O3 0.0118(14) 0.010(2) 0.0103(14) 0.0009(12) 0.0034(12) 0.0020(13)
O4 0.0127(14) 0.012(2) 0.0147(15) 0.0018(12) 0.0083(12) 0.0018(13)
O5 0.011(2) 0.017(2) 0.015(2) 0.000 0.004(2) 0.000
C 0.011(3) 0.010(3) 0.010(3) 0.000 0.005(3) 0.000
O6 0.033(3) 0.021(3) 0.019(3) 0.000 0.012(2) 0.000

loop_
_atom_site_label
_atom_site_type_symbol
_atom_site_fract_x
_atom_site_fract_y
_atom_site_fract_z
_atom_site_U_iso_or_equiv
_atom_site_thermal_displace_type
_atom_site_occupancy
_atom_site_calc_flag
_atom_site_refinement_flags
Mg Mg 0.0000 0.0000 0.0000 0.0102(4) Uani 1 d S
P1 P 0.6254(2) 0.2500 0.7453(2) 0.0095(4) Uani 1 d S
P2 P 0.7780(2) 0.2500 0.1729(2) 0.0091(4) Uani 1 d S
Na1 Na 0.3887(3) 0.2500 0.2584(3) 0.0166(6) Uani 1 d S
Na2 Na 0.2046(2) 0.0115(3) 0.4809(2) 0.0196(5) Uani 1 d .
O1 O 0.6968(6) 0.2500 0.3086(5) 0.0146(10) Uani 1 d S
F F 0.1022(4) 0.2500 0.0163(4) 0.0139(8) Uani 1 d S
O3 O 0.7405(4) 0.0723(4) 0.7668(3) 0.0117(7) Uani 1 d .
O4 O 0.8956(4) 0.0750(4) 0.1909(4) 0.0125(7) Uani 1 d .
O5 O 0.4385(6) 0.2500 0.5619(5) 0.0154(10) Uani 1 d S
C C 0.5708(8) 0.2500 -0.0614(8) 0.0104(13) Uani 1 d S
O6 O 0.1012(7) 0.2500 0.6464(7) 0.0242(11) Uani 1 d S
H1 H 0.4987(55) 0.1311(58) -0.0756(53) 0.014(11) Uiso 1 d .
H2 H 0.1158(72) 0.1586(77) 0.7249(65) 0.045(17) Uiso 1 d .

loop_
_atom_type_symbol
_atom_type_description
_atom_type_scat_dispersion_real
_atom_type_scat_dispersion_imag
_atom_type_scat_source
O O 0.0106 0.0060 'International Tables Vol C Tables 4.2.6.8 and 6.1.1.4'
Na Na 0.0362 0.0249 'International Tables Vol C Tables 4.2.6.8 and 6.1.1.4'
H H 0.0000 0.0000 'International Tables Vol C Tables 4.2.6.8 and 6.1.1.4'
P P 0.1023 0.0942 'International Tables Vol C Tables 4.2.6.8 and 6.1.1.4'
Mg Mg 0.0486 0.0363 'International Tables Vol C Tables 4.2.6.8 and 6.1.1.4'
C C 0.0033 0.0016 'International Tables Vol C Tables 4.2.6.8 and 6.1.1.4'
F F 0.0171 0.0103 'International Tables Vol C Tables 4.2.6.8 and 6.1.1.4'

loop_
_geom_angle_atom_site_label_1
_geom_angle_atom_site_label_2
_geom_angle_atom_site_label_3
_geom_angle
_geom_angle_site_symmetry_1
_geom_angle_site_symmetry_3
F Mg F 180.0 3 .
F Mg O3 92.06(12) 3 3_656
F Mg O3 87.94(12) . 3_656
F Mg O3 87.94(12) 3 1_454
F Mg O3 92.06(12) . 1_454
O3 Mg O3 180.0 3_656 1_454
F Mg O4 88.99(12) 3 1_455
F Mg O4 91.01(12) . 1_455
O3 Mg O4 88.38(10) 3_656 1_455
O3 Mg O4 91.62(10) 1_454 1_455
F Mg O4 91.01(12) 3 3_655
F Mg O4 88.99(12) . 3_655
O3 Mg O4 91.62(10) 3_656 3_655
O3 Mg O4 88.38(10) 1_454 3_655
O4 Mg O4 180.0 1_455 3_655
F Mg Na1 39.19(9) 3 3
F Mg Na1 140.81(9) . 3
O3 Mg Na1 131.23(8) 3_656 3
O3 Mg Na1 48.77(8) 1_454 3
O4 Mg Na1 91.05(8) 1_455 3
O4 Mg Na1 88.95(8) 3_655 3
F Mg Na1 140.81(9) 3 .
F Mg Na1 39.19(9) . .
O3 Mg Na1 48.77(8) 3_656 .
O3 Mg Na1 131.23(8) 1_454 .
O4 Mg Na1 88.95(8) 1_455 .
O4 Mg Na1 91.05(8) 3_655 .
Na1 Mg Na1 180.0 3 .
F Mg Na2 86.86(10) 3 3
F Mg Na2 93.14(10) . 3
O3 Mg Na2 138.20(7) 3_656 3
O3 Mg Na2 41.80(7) 1_454 3
O4 Mg Na2 133.32(8) 1_455 3
O4 Mg Na2 46.68(8) 3_655 3
Na1 Mg Na2 58.57(5) 3 3
Na1 Mg Na2 121.44(5) . 3
F Mg Na2 93.14(10) 3 .
F Mg Na2 86.86(10) . .
O3 Mg Na2 41.80(7) 3_656 .
O3 Mg Na2 138.20(8) 1_454 .
O4 Mg Na2 46.68(8) 1_455 .
O4 Mg Na2 133.32(8) 3_655 .
Na1 Mg Na2 121.43(5) 3 .
Na1 Mg Na2 58.56(5) . .
Na2 Mg Na2 180.0 3 .
F Mg Mg 23.09(9) 3 2_545
F Mg Mg 156.91(9) . 2_545
O3 Mg Mg 75.68(7) 3_656 2_545
O3 Mg Mg 104.32(7) 1_454 2_545
O4 Mg Mg 104.45(8) 1_455 2_545
O4 Mg Mg 75.55(8) 3_655 2_545
Na1 Mg Mg 57.35(2) 3 2_545
Na1 Mg Mg 122.65(2) . 2_545
Na2 Mg Mg 88.62(3) 3 2_545
Na2 Mg Mg 91.38(3) . 2_545
F Mg Mg 156.91(9) 3 2
F Mg Mg 23.09(9) . 2
O3 Mg Mg 104.32(7) 3_656 2
O3 Mg Mg 75.68(7) 1_454 2
O4 Mg Mg 75.55(8) 1_455 2
O4 Mg Mg 104.45(8) 3_655 2
Na1 Mg Mg 122.65(2) 3 2
Na1 Mg Mg 57.35(2) . 2
Na2 Mg Mg 91.37(3) 3 2
Na2 Mg Mg 88.62(3) . 2
Mg Mg Mg 180.0 2_545 2
O5 P1 O3 111.52(13) . .
O5 P1 O3 111.52(13) . 4_565
O3 P1 O3 112.4(2) . 4_565
O5 P1 C 108.2(2) . 1_556
O3 P1 C 106.44(15) . 1_556
O3 P1 C 106.44(15) 4_565 1_556
O5 P1 Na2 86.08(14) . 3_656
O3 P1 Na2 38.15(11) . 3_656
O3 P1 Na2 98.41(12) 4_565 3_656
C P1 Na2 143.60(7) 1_556 3_656
O5 P1 Na2 86.08(14) . 2_656
O3 P1 Na2 98.41(12) . 2_656
O3 P1 Na2 38.14(11) 4_565 2_656
C P1 Na2 143.60(7) 1_556 2_656
Na2 P1 Na2 68.29(7) 3_656 2_656
O5 P1 F 155.8(2) . 1_656
O3 P1 F 59.60(11) . 1_656
O3 P1 F 59.60(11) 4_565 1_656
C P1 F 96.0(2) 1_556 1_656
Na2 P1 F 74.01(6) 3_656 1_656
Na2 P1 F 74.01(6) 2_656 1_656
O5 P1 O4 148.81(13) . 4_566
O3 P1 O4 98.23(12) . 4_566
O3 P1 O4 62.40(12) 4_565 4_566
C P1 O4 52.0(2) 1_556 4_566
Na2 P1 O4 124.50(7) 3_656 4_566
Na2 P1 O4 99.01(6) 2_656 4_566
F P1 O4 50.95(7) 1_656 4_566
O5 P1 O4 148.81(13) . 1_556
O3 P1 O4 62.40(12) . 1_556
O3 P1 O4 98.23(12) 4_565 1_556
C P1 O4 52.0(2) 1_556 1_556
Na2 P1 O4 99.01(6) 3_656 1_556
Na2 P1 O4 124.50(7) 2_656 1_556
F P1 O4 50.95(7) 1_656 1_556
O4 P1 O4 42.81(10) 4_566 1_556
O5 P1 Na2 35.39(9) . .
O3 P1 Na2 90.81(11) . .
O3 P1 Na2 146.73(12) 4_565 .
C P1 Na2 88.2(2) 1_556 .
Na2 P1 Na2 85.13(5) 3_656 .
Na2 P1 Na2 118.07(5) 2_656 .
F P1 Na2 150.12(3) 1_656 .
O4 P1 Na2 140.10(7) 4_566 .
O4 P1 Na2 113.96(6) 1_556 .
O5 P1 Na2 35.39(9) . 4_565
O3 P1 Na2 146.74(12) . 4_565
O3 P1 Na2 90.81(11) 4_565 4_565
C P1 Na2 88.2(2) 1_556 4_565
Na2 P1 Na2 118.07(5) 3_656 4_565
Na2 P1 Na2 85.13(5) 2_656 4_565
F P1 Na2 150.12(3) 1_656 4_565
O4 P1 Na2 113.96(6) 4_566 4_565
O4 P1 Na2 140.10(7) 1_556 4_565
Na2 P1 Na2 59.30(6) . 4_565
O5 P1 Na1 31.0(2) . .
O3 P1 Na1 95.70(11) . .
O3 P1 Na1 95.70(11) 4_565 .
C P1 Na1 139.2(2) 1_556 .
Na2 P1 Na1 61.13(5) 3_656 .
Na2 P1 Na1 61.13(5) 2_656 .
F P1 Na1 124.87(8) 1_656 .
O4 P1 Na1 157.31(5) 4_566 .
O4 P1 Na1 157.31(5) 1_556 .
Na2 P1 Na1 57.04(5) . .
Na2 P1 Na1 57.04(5) 4_565 .
O1 P2 O4 112.79(13) . .
O1 P2 O4 112.79(13) . 4_565
O4 P2 O4 109.8(2) . 4_565
O1 P2 C 105.2(2) . .
O4 P2 C 107.96(15) . .
O4 P2 C 107.96(15) 4_565 .
O1 P2 Na2 41.29(8) . 2_656
O4 P2 Na2 127.35(12) . 2_656
O4 P2 Na2 71.58(11) 4_565 2_656
C P2 Na2 121.9(2) . 2_656
O1 P2 Na2 41.29(8) . 3_656
O4 P2 Na2 71.58(11) . 3_656
O4 P2 Na2 127.35(12) 4_565 3_656
C P2 Na2 121.9(2) . 3_656
Na2 P2 Na2 68.64(7) 2_656 3_656
O1 P2 F 159.9(2) . 1_655
O4 P2 F 59.34(11) . 1_655
O4 P2 F 59.34(11) 4_565 1_655
C P2 F 94.9(2) . 1_655
Na2 P2 F 125.97(6) 2_656 1_655
Na2 P2 F 125.97(6) 3_656 1_655
F Na1 O5 121.9(2) . .
F Na1 O1 137.0(2) . .
O5 Na1 O1 101.0(2) . .
F Na1 O3 73.27(8) . 3_656
O5 Na1 O3 86.53(9) . 3_656
O1 Na1 O3 112.42(8) . 3_656
F Na1 O3 73.27(8) . 2_656
O5 Na1 O3 86.53(9) . 2_656
O1 Na1 O3 112.42(8) . 2_656
O3 Na1 O3 135.1(2) 3_656 2_656
F Na1 Na2 86.55(10) . .
O5 Na1 Na2 46.17(8) . .
O1 Na1 Na2 128.76(10) . .
O3 Na1 Na2 44.81(7) 3_656 .
O3 Na1 Na2 104.29(10) 2_656 .
F Na1 Na2 86.55(10) . 4_565
O5 Na1 Na2 46.17(8) . 4_565
O1 Na1 Na2 128.76(10) . 4_565
O3 Na1 Na2 104.29(10) 3_656 4_565
O3 Na1 Na2 44.81(7) 2_656 4_565
Na2 Na1 Na2 62.30(7) . 4_565
F Na1 Mg 34.19(3) . .
O5 Na1 Mg 107.70(11) . .
O1 Na1 Mg 135.43(9) . .
O3 Na1 Mg 39.09(6) 3_656 .
O3 Na1 Mg 102.78(9) 2_656 .
Na2 Na1 Mg 62.40(5) . .
Na2 Na1 Mg 95.44(7) 4_565 .
F Na1 Mg 34.19(3) . 2
O5 Na1 Mg 107.70(11) . 2
O1 Na1 Mg 135.43(9) . 2
O3 Na1 Mg 102.78(9) 3_656 2
O3 Na1 Mg 39.09(6) 2_656 2
Na2 Na1 Mg 95.44(7) . 2
Na2 Na1 Mg 62.40(5) 4_565 2
Mg Na1 Mg 65.30(5) . 2
F Na1 Na2 145.23(5) . 2_656
O5 Na1 Na2 73.59(10) . 2_656
O1 Na1 Na2 43.68(7) . 2_656
O3 Na1 Na2 141.42(10) 3_656 2_656
O3 Na1 Na2 77.35(7) 2_656 2_656
Na2 Na1 Na2 118.85(7) . 2_656
Na2 Na1 Na2 85.55(6) 4_565 2_656
Mg Na1 Na2 178.70(8) . 2_656
Mg Na1 Na2 114.56(3) 2 2_656
F Na1 Na2 145.23(5) . 3_656
O5 Na1 Na2 73.59(10) . 3_656
O1 Na1 Na2 43.68(7) . 3_656
O3 Na1 Na2 77.35(7) 3_656 3_656
O3 Na1 Na2 141.42(10) 2_656 3_656
Na2 Na1 Na2 85.55(6) . 3_656
Na2 Na1 Na2 118.85(7) 4_565 3_656
Mg Na1 Na2 114.56(3) . 3_656
Mg Na1 Na2 178.70(8) 2 3_656
Na2 Na1 Na2 65.55(7) 2_656 3_656
F Na1 P1 141.86(12) . .
O5 Na1 P1 19.92(11) . .
O1 Na1 P1 81.12(12) . .
O3 Na1 P1 94.10(8) 3_656 .
O3 Na1 P1 94.10(8) 2_656 .
Na2 Na1 P1 61.32(5) . .
Na2 Na1 P1 61.32(5) 4_565 .
Mg Na1 P1 123.60(6) . .
Mg Na1 P1 123.60(6) 2 .
Na2 Na1 P1 57.63(5) 2_656 .
Na2 Na1 P1 57.63(5) 3_656 .
O3 Na2 O5 88.47(12) 3_656 .
O3 Na2 O1 106.16(12) 3_656 3_656
O5 Na2 O1 114.68(13) . 3_656
O3 Na2 O4 75.38(10) 3_656 1_455
O5 Na2 O4 114.82(12) . 1_455
O1 Na2 O4 130.50(13) 3_656 1_455
O3 Na2 O6 150.59(13) 3_656 .
O5 Na2 O6 77.60(14) . .
O1 Na2 O6 103.19(12) 3_656 .
O4 Na2 O6 87.06(13) 1_455 .
O3 Na2 O6 90.20(13) 3_656 3_556
O5 Na2 O6 174.17(13) . 3_556
O1 Na2 O6 71.14(12) 3_656 3_556
O4 Na2 O6 59.36(11) 1_455 3_556
O6 Na2 O6 101.04(9) . 3_556
O3 Na2 O4 153.70(12) 3_656 3_656
O5 Na2 O4 112.90(12) . 3_656
O1 Na2 O4 51.89(10) 3_656 3_656
O4 Na2 O4 106.76(9) 1_455 3_656
O6 Na2 O4 54.11(9) . 3_656
O6 Na2 O4 70.01(11) 3_556 3_656
O3 Na2 Na1 48.99(8) 3_656 .
O5 Na2 Na1 44.06(10) . .
O1 Na2 Na1 135.42(12) 3_656 .
O4 Na2 Na1 83.78(9) 1_455 .
O6 Na2 Na1 106.55(10) . .
O6 Na2 Na1 132.27(12) 3_556 .
O4 Na2 Na1 156.10(8) 3_656 .
O3 Na2 P2 129.37(10) 3_656 3_656
O5 Na2 P2 117.60(11) . 3_656
O1 Na2 P2 24.80(9) 3_656 3_656
O4 Na2 P2 121.18(9) 1_455 3_656
O6 Na2 P2 79.90(9) . 3_656
O6 Na2 P2 67.41(10) 3_556 3_656
O4 Na2 P2 27.12(6) 3_656 3_656
Na1 Na2 P2 154.85(7) . 3_656
O3 Na2 P1 23.93(7) 3_656 3_656
O5 Na2 P1 94.55(10) . 3_656
O1 Na2 P1 82.61(10) 3_656 3_656
O4 Na2 P1 93.75(8) 1_455 3_656
O6 Na2 P1 171.64(11) . 3_656
O6 Na2 P1 86.48(10) 3_556 3_656
O4 Na2 P1 133.09(8) 3_656 3_656
Na1 Na2 P1 65.31(4) . 3_656
P2 Na2 P1 106.62(6) 3_656 3_656
O3 Na2 Na2 104.91(8) 3_656 4_565
O5 Na2 Na2 44.19(8) . 4_565
O1 Na2 Na2 141.36(8) 3_656 4_565
O4 Na2 Na2 79.54(8) 1_455 4_565
O6 Na2 Na2 47.82(8) . 4_565
O6 Na2 Na2 131.03(8) 3_556 4_565
O4 Na2 Na2 101.20(6) 3_656 4_565
Na1 Na2 Na2 58.85(4) . 4_565
P2 Na2 Na2 124.32(3) 3_656 4_565
P1 Na2 Na2 124.15(3) 3_656 4_565
O3 Na2 Mg 36.75(7) 3_656 .
O5 Na2 Mg 102.30(10) . .
O1 Na2 Mg 127.21(9) 3_656 .
O4 Na2 Mg 38.70(6) 1_455 .
O6 Na2 Mg 121.17(11) . .
O6 Na2 Mg 73.44(10) 3_556 .
O4 Na2 Mg 140.41(7) 3_656 .
Na1 Na2 Mg 59.03(5) . .
P2 Na2 Mg 138.67(6) 3_656 .
P1 Na2 Mg 57.25(4) 3_656 .
Na2 Na2 Mg 91.38(3) 4_565 .
O3 Na2 H2 170.0(11) 3_656 .
O5 Na2 H2 88.1(12) . .
O1 Na2 H2 83.8(12) 3_656 .
O4 Na2 H2 97.6(11) 1_455 .
O6 Na2 H2 19.6(11) . .
O6 Na2 H2 92.3(12) 3_556 .
O4 Na2 H2 34.9(12) 3_656 .
Na1 Na2 H2 124.0(12) . .
P2 Na2 H2 60.4(12) 3_656 .
P1 Na2 H2 166.0(11) 3_656 .
Na2 Na2 H2 66.3(12) 4_565 .
Mg Na2 H2 135.5(11) . .
P2 O1 Na1 131.8(2) . .
P2 O1 Na2 113.91(14) . 2_656
Na1 O1 Na2 94.84(12) . 2_656
P2 O1 Na2 113.91(14) . 3_656
Na1 O1 Na2 94.84(12) . 3_656
Na2 O1 Na2 102.7(2) 2_656 3_656
P2 O1 O4 33.70(9) . .
Na1 O1 O4 138.15(14) . .
Na2 O1 O4 126.9(2) 2_656 .
Na2 O1 O4 80.27(10) 3_656 .
P2 O1 O4 33.70(9) . 4_565
Na1 O1 O4 138.15(14) . 4_565
Na2 O1 O4 80.27(10) 2_656 4_565
Na2 O1 O4 126.9(2) 3_656 4_565
O4 O1 O4 59.0(2) . 4_565
Mg F Mg 133.8(2) 2 .
Mg F Na1 106.62(9) 2 .
Mg F Na1 106.62(9) . .
Mg F H2 112.6(12) 2 1_554
Mg F H2 84.4(12) . 1_554
Na1 F H2 110.2(12) . 1_554
Mg F O3 48.20(6) 2 2_656
Mg F O3 147.8(2) . 2_656
Na1 F O3 58.43(8) . 2_656
H2 F O3 126.6(12) 1_554 2_656
Mg F O3 147.8(2) 2 3_656
Mg F O3 48.20(6) . 3_656
Na1 F O3 58.43(8) . 3_656
H2 F O3 99.6(12) 1_554 3_656
O3 F O3 110.6(2) 2_656 3_656
Mg F O4 145.6(2) 2 3_655
Mg F O4 48.42(7) . 3_655
Na1 F O4 103.07(10) . 3_655
H2 F O4 38.9(12) 1_554 3_655
O3 F O4 154.79(15) 2_656 3_655
O3 F O4 64.77(8) 3_656 3_655
Mg F O4 48.42(7) 2 2_655
Mg F O4 145.6(2) . 2_655
Na1 F O4 103.07(10) . 2_655
H2 F O4 69.2(13) 1_554 2_655
O3 F O4 64.77(8) 2_656 2_655
O3 F O4 154.79(15) 3_656 2_655
O4 F O4 108.05(15) 3_655 2_655
Mg F O3 96.30(13) 2 1_454
Mg F O3 45.99(8) . 1_454
Na1 F O3 152.59(8) . 1_454
H2 F O3 73.1(12) 1_554 1_454
O3 F O3 142.40(12) 2_656 1_454
O3 F O3 94.19(8) 3_656 1_454
O4 F O3 61.53(9) 3_655 1_454
O4 F O3 103.36(12) 2_655 1_454
Mg F O3 45.99(8) 2 4_464
Mg F O3 96.30(13) . 4_464
Na1 F O3 152.59(8) . 4_464
H2 F O3 86.4(12) 1_554 4_464
O3 F O3 94.19(8) 2_656 4_464
O3 F O3 142.40(12) 3_656 4_464
O4 F O3 103.36(12) 3_655 4_464
O4 F O3 61.53(9) 2_655 4_464
O3 F O3 51.87(12) 1_454 4_464
P1 O3 Mg 126.2(2) . 1_656
P1 O3 Na2 117.9(2) . 3_656
Mg O3 Na2 101.45(11) 1_656 3_656
P1 O3 Na1 123.75(15) . 3_656
Mg O3 Na1 92.14(11) 1_656 3_656
Na2 O3 Na1 86.20(11) 3_656 3_656
P1 O3 F 145.0(2) . 3_656
Mg O3 F 43.86(8) 1_656 3_656
Na2 O3 F 96.58(12) 3_656 3_656
Na1 O3 F 48.29(9) 3_656 3_656
P1 O3 F 93.40(13) . 1_656
Mg O3 F 41.95(6) 1_656 1_656
Na2 O3 F 100.09(12) 3_656 1_656
Na1 O3 F 134.09(12) 3_656 1_656
F O3 F 85.81(8) 3_656 1_656
P1 O3 O4 144.6(2) . 3_756
Mg O3 O4 46.61(7) 1_656 3_756
Na2 O3 O4 54.93(8) 3_656 3_756
Na1 O3 O4 91.49(11) 3_656 3_756
F O3 O4 60.93(10) 3_656 3_756
F O3 O4 58.67(9) 1_656 3_756
P1 O3 O4 91.12(13) . 1_556
Mg O3 O4 44.95(7) 1_656 1_556
Na2 O3 O4 146.26(12) 3_656 1_556
Na1 O3 O4 91.50(11) 3_656 1_556
F O3 O4 58.71(9) 3_656 1_556
F O3 O4 58.83(9) 1_656 1_556
O4 O3 O4 91.56(10) 3_756 1_556
P2 O4 H2 130.3(16) . 3_656
P2 O4 Mg 124.7(2) . 1_655
H2 O4 Mg 98.5(15) 3_656 1_655
P2 O4 Na2 121.5(2) . 1_655
H2 O4 Na2 71.7(16) 3_656 1_655
Mg O4 Na2 94.62(11) 1_655 1_655
P2 O4 O4 35.09(11) . 4_565
H2 O4 O4 156.4(15) 3_656 4_565
Mg O4 O4 104.45(8) 1_655 4_565
Na2 O4 O4 100.46(8) 1_655 4_565
P2 O4 O1 33.51(9) . .
H2 O4 O1 99.1(15) 3_656 .
Mg O4 O1 157.27(15) 1_655 .
Na2 O4 O1 104.52(13) 1_655 .
O4 O4 O1 60.50(8) 4_565 .
P2 O4 O6 128.3(2) . 3_656
H2 O4 O6 6.6(15) 3_656 3_656
Mg O4 O6 102.92(14) 1_655 3_656
Na2 O4 O6 66.84(13) 1_655 3_656
O4 O4 O6 150.67(11) 4_565 3_656
O1 O4 O6 95.91(13) . 3_656
P1 O5 Na1 129.1(2) . .
P1 O5 Na2 122.90(14) . .
Na1 O5 Na2 89.78(13) . .
P1 O5 Na2 122.90(14) . 4_565
Na1 O5 Na2 89.78(13) . 4_565
Na2 O5 Na2 91.6(2) . 4_565
P1 C P2 115.0(3) 1_554 .
P1 C O4 96.3(2) 1_554 4_565
P2 C O4 32.38(10) . 4_565
P1 C O4 96.3(2) 1_554 .
P2 C O4 32.38(10) . .
O4 C O4 54.9(2) 4_565 .
P1 C H1 105.3(23) 1_554 .
P2 C H1 107.7(23) . .
O4 C H1 140.0(23) 4_565 .
O4 C H1 89.1(23) . .
Na2 O6 Na2 84.4(2) 4_565 .
Na2 O6 O4 75.36(7) 4_565 2_656
Na2 O6 O4 156.6(2) . 2_656
Na2 O6 O4 156.6(2) 4_565 3_656
Na2 O6 O4 75.36(7) . 3_656
O4 O6 O4 121.3(2) 2_656 3_656
Na2 O6 Na2 133.6(2) 4_565 3_556
Na2 O6 Na2 78.96(9) . 3_556
O4 O6 Na2 123.6(2) 2_656 3_556
O4 O6 Na2 53.79(8) 3_656 3_556
Na2 O6 Na2 78.96(9) 4_565 2_556
Na2 O6 Na2 133.6(2) . 2_556
O4 O6 Na2 53.79(8) 2_656 2_556
O4 O6 Na2 123.6(2) 3_656 2_556
Na2 O6 Na2 82.1(2) 3_556 2_556
Na2 O6 F 133.10(11) 4_565 1_556
Na2 O6 F 133.11(11) . 1_556
O4 O6 F 60.67(11) 2_656 1_556
O4 O6 F 60.67(11) 3_656 1_556
Na2 O6 F 87.20(13) 3_556 1_556
Na2 O6 F 87.20(13) 2_556 1_556
Na2 O6 O4 77.84(13) 4_565 1_455
Na2 O6 O4 45.98(9) . 1_455
O4 O6 O4 136.63(15) 2_656 1_455
O4 O6 O4 95.63(9) 3_656 1_455
Na2 O6 O4 59.53(9) 3_556 1_455
Na2 O6 O4 88.07(14) 2_556 1_455
F O6 O4 146.73(15) 1_556 1_455
Na2 O6 O4 45.98(9) 4_565 4_465
Na2 O6 O4 77.84(13) . 4_465
O4 O6 O4 95.63(9) 2_656 4_465
O4 O6 O4 136.6(2) 3_656 4_465
Na2 O6 O4 88.07(14) 3_556 4_465
Na2 O6 O4 59.53(9) 2_556 4_465
F O6 O4 146.73(15) 1_556 4_465
O4 O6 O4 42.27(11) 1_455 4_465
Na2 O6 H2 156.4(35) 4_565 .
Na2 O6 H2 85.3(33) . .
O4 O6 H2 108.9(33) 2_656 .
O4 O6 H2 13.7(33) 3_656 .
Na2 O6 H2 64.3(34) 3_556 .
Na2 O6 H2 122.8(34) 2_556 .
F O6 H2 48.8(33) 1_556 .
O4 O6 H2 109.3(34) 1_455 .
O4 O6 H2 150.1(34) 4_465 .

loop_
_geom_bond_atom_site_label_1
_geom_bond_atom_site_label_2
_geom_bond_distance
_geom_bond_site_symmetry_2
Mg F 1.9436(13) 3
Mg F 1.9436(13) .
Mg O3 2.091(3) 3_656
Mg O3 2.091(3) 1_454
Mg O4 2.149(3) 1_455
Mg O4 2.149(3) 3_655
Mg Na1 3.314(2) 3
Mg Na1 3.314(2) .
Mg Na2 3.425(2) 3
Mg Na2 3.425(2) .
Mg Mg 3.5758(4) 2_545
Mg Mg 3.5758(4) 2
P1 O5 1.519(4) .
P1 O3 1.529(3) .
P1 O3 1.529(3) 4_565
P1 C 1.816(6) 1_556
P1 Na2 3.332(2) 3_656
P1 Na2 3.332(2) 2_656
P1 F 3.363(4) 1_656
P1 O4 3.430(3) 4_566
P1 O4 3.430(3) 1_556
P1 Na2 3.448(2) .
P1 Na2 3.448(2) 4_565
P1 Na1 3.458(3) .
P2 O1 1.522(4) .
P2 O4 1.530(3) .
P2 O4 1.530(3) 4_565
P2 C 1.823(6) .
P2 Na2 3.317(2) 2_656
P2 Na2 3.317(2) 3_656
P2 F 3.389(4) 1_655
Na1 F 2.185(4) .
Na1 O5 2.293(5) .
Na1 O1 2.296(5) .
Na1 O3 2.494(3) 3_656
Na1 O3 2.494(3) 2_656
Na1 Na2 3.298(3) .
Na1 Na2 3.298(3) 4_565
Na1 Mg 3.314(2) 2
Na1 Na2 3.454(3) 2_656
Na1 Na2 3.454(3) 3_656
Na2 O3 2.329(3) 3_656
Na2 O5 2.379(3) .
Na2 O1 2.394(3) 3_656
Na2 O4 2.500(3) 1_455
Na2 O6 2.540(4) .
Na2 O6 2.849(4) 3_556
Na2 O4 3.184(3) 3_656
Na2 P2 3.317(2) 3_656
Na2 P1 3.332(2) 3_656
Na2 Na2 3.411(4) 4_565
Na2 H2 2.62(5) .
O1 Na2 2.394(3) 2_656
O1 Na2 2.394(3) 3_656
O1 O4 2.542(4) .
O1 O4 2.542(4) 4_565
F Mg 1.9436(13) 2
F H2 2.50(5) 1_554
F O3 2.803(3) 2_656
F O3 2.803(3) 3_656
F O4 2.872(3) 3_655
F O4 2.872(3) 2_655
F O3 2.906(4) 1_454
F O3 2.906(4) 4_464
O3 Mg 2.091(3) 1_656
O3 Na2 2.329(3) 3_656
O3 Na1 2.494(3) 3_656
O3 F 2.803(3) 3_656
O3 F 2.906(4) 1_656
O3 O4 2.955(4) 3_756
O3 O4 3.040(4) 1_556
O4 H2 1.82(5) 3_656
O4 Mg 2.149(3) 1_655
O4 Na2 2.500(3) 1_655
O4 O4 2.504(6) 4_565
O4 O6 2.666(4) 3_656
O5 Na2 2.379(3) 4_565
C P1 1.816(6) 1_554
C O4 2.718(6) 4_565
C H1 1.00(4) .
O6 Na2 2.540(4) 4_565
O6 O4 2.666(4) 2_656
O6 O4 2.666(4) 3_656
O6 Na2 2.849(4) 3_556
O6 Na2 2.849(4) 2_556
O6 F 2.993(6) 1_556
O6 O4 3.472(5) 1_455
O6 O4 3.472(5) 4_465
O6 H2 0.88(5) .
